data_7003699
loop_
_publ_author_name
'Venkatasubbaiah, Krishnan'
'Pakkirisamy, Thilagar'
'Lalancette, Roger A.'
'J\"akle, Frieder'

_publ_section_title
;
 Tuning the electronic structure of diboradiferrocenes
;
_journal_issue 33
_journal_name_full 'Dalton Transactions'
_journal_page_first 4507
_journal_page_last 4513
_journal_paper_doi 10.1039/b718789k
_journal_year 2008
_chemical_formula_moiety 'C20 H16 B2 Cl2 Fe2'
_chemical_formula_sum 'C20 H16 B2 Cl2 Fe2'
_chemical_formula_weight 460.55
_chemical_name_systematic
;
?
;
_space_group_IT_number 2
_symmetry_cell_setting triclinic
_symmetry_space_group_name_Hall '-P 1'
_symmetry_space_group_name_H-M 'P -1'
_atom_sites_solution_hydrogens geom
_atom_sites_solution_primary direct
_atom_sites_solution_secondary difmap
_audit_creation_method SHELXL-97
_cell_angle_alpha 112.665(2)
_cell_angle_beta 97.722(2)
_cell_angle_gamma 95.855(2)
_cell_formula_units_Z 3
_cell_length_a 8.1595(2)
_cell_length_b 12.9933(4)
_cell_length_c 14.0037(4)
_cell_measurement_reflns_used 8355
_cell_measurement_temperature 100(2)
_cell_measurement_theta_max 68.39
_cell_measurement_theta_min 3.74
_cell_volume 1338.24(7)
_computing_cell_refinement 'APEX 2'
_computing_data_collection 'APEX 2 (Bruker, 2006)'
_computing_data_reduction 'SAINT (Bruker, 2005)'
_computing_molecular_graphics SHELXTL
_computing_publication_material SHELXTL
_computing_structure_refinement SHELXTL
_computing_structure_solution 'SHELXTL (Sheldrick, 2004)'
_diffrn_ambient_temperature 100(2)
_diffrn_measured_fraction_theta_full 0.895
_diffrn_measured_fraction_theta_max 0.895
_diffrn_measurement_device_type 'Bruker SMART CCD area-detector'
_diffrn_measurement_method '\f and \w'
_diffrn_radiation_monochromator graphite
_diffrn_radiation_source 'fine-focus sealed tube'
_diffrn_radiation_type CuK\a
_diffrn_radiation_wavelength 1.54178
_diffrn_reflns_av_R_equivalents 0.0358
_diffrn_reflns_av_sigmaI/netI 0.0539
_diffrn_reflns_limit_h_max 9
_diffrn_reflns_limit_h_min -9
_diffrn_reflns_limit_k_max 15
_diffrn_reflns_limit_k_min -15
_diffrn_reflns_limit_l_max 16
_diffrn_reflns_limit_l_min -16
_diffrn_reflns_number 8355
_diffrn_reflns_theta_full 68.39
_diffrn_reflns_theta_max 68.39
_diffrn_reflns_theta_min 3.74
_diffrn_standards_decay_% 0
_diffrn_standards_number 0
_exptl_absorpt_coefficient_mu 15.776
_exptl_absorpt_correction_T_max 0.0917
_exptl_absorpt_correction_T_min 0.0480
_exptl_absorpt_correction_type numerical
_exptl_absorpt_process_details 'SADABS (Sheldrick, 2001)'
_exptl_crystal_colour red-brown
_exptl_crystal_density_diffrn 1.714
_exptl_crystal_density_method 'not measured'
_exptl_crystal_description block
_exptl_crystal_F_000 696
_exptl_crystal_size_max 0.49
_exptl_crystal_size_mid 0.34
_exptl_crystal_size_min 0.29
_refine_diff_density_max 1.465
_refine_diff_density_min -0.607
_refine_diff_density_rms 0.124
_refine_ls_extinction_method none
_refine_ls_goodness_of_fit_ref 1.051
_refine_ls_hydrogen_treatment constr
_refine_ls_matrix_type full
_refine_ls_number_parameters 352
_refine_ls_number_reflns 4409
_refine_ls_number_restraints 0
_refine_ls_restrained_S_all 1.051
_refine_ls_R_factor_all 0.0474
_refine_ls_R_factor_gt 0.0462
_refine_ls_shift/su_max 0.001
_refine_ls_shift/su_mean 0.000
_refine_ls_structure_factor_coef Fsqd
_refine_ls_weighting_details 'calc w=1/[\s^2^(Fo^2^)+(0.0805P)^2^+1.2439P] where P=(Fo^2^+2Fc^2^)/3'
_refine_ls_weighting_scheme calc
_refine_ls_wR_factor_gt 0.1198
_refine_ls_wR_factor_ref 0.1211
_reflns_number_gt 4239
_reflns_number_total 4409
_reflns_threshold_expression I>2\s(I)
_cod_data_source_file b718789k.txt
_cod_data_source_block 2
_cod_original_sg_symbol_H-M P-1
_cod_database_code 7003699

loop_
_symmetry_equiv_pos_as_xyz
'x, y, z'
'-x, -y, -z'

loop_
_atom_site_label
_atom_site_type_symbol
_atom_site_fract_x
_atom_site_fract_y
_atom_site_fract_z
_atom_site_U_iso_or_equiv
_atom_site_adp_type
_atom_site_occupancy
_atom_site_symmetry_multiplicity
_atom_site_calc_flag
_atom_site_refinement_flags
_atom_site_disorder_assembly
_atom_site_disorder_group
Fe1 Fe 0.86124(6) 0.74740(4) 0.02784(4) 0.01547(16) Uani 1 1 d . . .
Fe2 Fe 0.55496(6) 1.00720(4) 0.30645(4) 0.01530(16) Uani 1 1 d . . .
Fe3 Fe 0.80757(6) 0.57082(4) 0.37509(4) 0.01560(16) Uani 1 1 d . . .
Cl1 Cl 0.36063(10) 0.79009(7) -0.01096(6) 0.0251(2) Uani 1 1 d . . .
Cl2 Cl 1.05577(9) 0.97073(6) 0.34616(6) 0.02108(19) Uani 1 1 d . . .
Cl3 Cl 0.84840(11) 0.65721(7) 0.70355(6) 0.0269(2) Uani 1 1 d . . .
C1 C 0.7161(4) 0.8696(3) 0.0570(2) 0.0174(6) Uani 1 1 d . . .
C2 C 0.8714(4) 0.9082(2) 0.1358(2) 0.0173(6) Uani 1 1 d . . .
C3 C 1.0076(4) 0.9045(3) 0.0805(3) 0.0192(6) Uani 1 1 d . . .
H3 H 1.1295 0.9240 0.1131 0.023 Uiso 1 1 calc R . .
C4 C 0.9404(4) 0.8657(3) -0.0289(3) 0.0210(7) Uani 1 1 d . . .
H4 H 1.0072 0.8528 -0.0861 0.025 Uiso 1 1 calc R . .
C5 C 0.7627(4) 0.8444(3) -0.0435(3) 0.0206(7) Uani 1 1 d . . .
H5 H 0.6834 0.8151 -0.1127 0.025 Uiso 1 1 calc R . .
C6 C 0.7740(4) 0.5836(3) -0.0763(3) 0.0230(7) Uani 1 1 d . . .
H6 H 0.6968 0.5586 -0.1458 0.028 Uiso 1 1 calc R . .
C7 C 0.9512(4) 0.6058(3) -0.0586(3) 0.0214(7) Uani 1 1 d . . .
H7 H 1.0213 0.5993 -0.1133 0.026 Uiso 1 1 calc R . .
C8 C 1.0124(4) 0.6392(3) 0.0511(3) 0.0229(7) Uani 1 1 d . . .
H8 H 1.1330 0.6606 0.0866 0.027 Uiso 1 1 calc R . .
C9 C 0.8726(5) 0.6373(3) 0.1012(3) 0.0237(7) Uani 1 1 d . . .
H9 H 0.8773 0.6572 0.1781 0.028 Uiso 1 1 calc R . .
C10 C 0.7244(5) 0.6028(3) 0.0223(3) 0.0247(7) Uani 1 1 d . . .
H10 H 0.6065 0.5940 0.0340 0.030 Uiso 1 1 calc R . .
C11 C 0.5474(4) 0.8469(3) 0.1982(3) 0.0180(6) Uani 1 1 d . . .
C12 C 0.7027(4) 0.8854(2) 0.2769(2) 0.0174(6) Uani 1 1 d . . .
C13 C 0.6548(4) 0.9090(3) 0.3771(3) 0.0200(7) Uani 1 1 d . . .
H13 H 0.7339 0.9384 0.4464 0.024 Uiso 1 1 calc R . .
C14 C 0.4779(4) 0.8878(3) 0.3628(3) 0.0205(7) Uani 1 1 d . . .
H14 H 0.4113 0.8998 0.4200 0.025 Uiso 1 1 calc R . .
C15 C 0.4106(4) 0.8494(3) 0.2534(3) 0.0187(6) Uani 1 1 d . . .
H15 H 0.2886 0.8291 0.2207 0.022 Uiso 1 1 calc R . .
C16 C 0.6935(4) 1.1488(3) 0.3065(3) 0.0218(7) Uani 1 1 d . . .
H16 H 0.8118 1.1562 0.2951 0.026 Uiso 1 1 calc R . .
C17 C 0.6424(4) 1.1739(3) 0.4055(3) 0.0219(7) Uani 1 1 d . . .
H17 H 0.7186 1.2020 0.4757 0.026 Uiso 1 1 calc R . .
C18 C 0.4654(4) 1.1520(3) 0.3867(3) 0.0210(7) Uani 1 1 d . . .
H18 H 0.3944 1.1619 0.4416 0.025 Uiso 1 1 calc R . .
C19 C 0.4054(4) 1.1127(3) 0.2769(3) 0.0217(7) Uani 1 1 d . . .
H19 H 0.2849 1.0906 0.2410 0.026 Uiso 1 1 calc R . .
C20 C 0.5457(4) 1.1107(3) 0.2265(3) 0.0216(7) Uani 1 1 d . . .
H20 H 0.5417 1.0870 0.1492 0.026 Uiso 1 1 calc R . .
C21 C 0.9737(4) 0.6168(3) 0.5128(2) 0.0170(6) Uani 1 1 d . . .
C22 C 1.0447(4) 0.5493(3) 0.4229(2) 0.0185(6) Uani 1 1 d . . .
C23 C 1.0474(4) 0.6083(3) 0.3558(2) 0.0194(6) Uani 1 1 d . . .
H23 H 1.0872 0.5820 0.2871 0.023 Uiso 1 1 calc R . .
C24 C 0.9826(4) 0.7104(3) 0.4018(3) 0.0213(7) Uani 1 1 d . . .
H24 H 0.9684 0.7674 0.3709 0.026 Uiso 1 1 calc R . .
C25 C 0.9367(4) 0.7154(3) 0.4975(3) 0.0202(7) Uani 1 1 d . . .
H25 H 0.8851 0.7769 0.5456 0.024 Uiso 1 1 calc R . .
C26 C 0.5967(4) 0.4695(3) 0.3767(3) 0.0253(7) Uani 1 1 d . . .
H26 H 0.5819 0.4398 0.4317 0.030 Uiso 1 1 calc R . .
C27 C 0.6612(4) 0.4149(3) 0.2833(3) 0.0221(7) Uani 1 1 d . . .
H27 H 0.7005 0.3402 0.2615 0.027 Uiso 1 1 calc R . .
C28 C 0.6614(4) 0.4854(3) 0.2272(3) 0.0210(7) Uani 1 1 d . . .
H28 H 0.7002 0.4688 0.1588 0.025 Uiso 1 1 calc R . .
C29 C 0.5975(4) 0.5840(3) 0.2853(3) 0.0231(7) Uani 1 1 d . . .
H29 H 0.5824 0.6485 0.2646 0.028 Uiso 1 1 calc R . .
C30 C 0.5579(4) 0.5744(3) 0.3776(3) 0.0271(8) Uani 1 1 d . . .
H30 H 0.5102 0.6311 0.4333 0.033 Uiso 1 1 calc R . .
B2 B 0.8684(4) 0.9187(3) 0.2484(3) 0.0176(7) Uani 1 1 d . . .
B3 B 0.9296(4) 0.5711(3) 0.5932(3) 0.0178(7) Uani 1 1 d . . .
B1 B 0.5497(5) 0.8375(3) 0.0851(3) 0.0184(7) Uani 1 1 d . . .

loop_
_atom_site_aniso_label
_atom_site_aniso_U_11
_atom_site_aniso_U_22
_atom_site_aniso_U_33
_atom_site_aniso_U_23
_atom_site_aniso_U_13
_atom_site_aniso_U_12
Fe1 0.0198(3) 0.0132(2) 0.0134(3) 0.0056(2) 0.00267(18) 0.00299(19)
Fe2 0.0199(3) 0.0128(2) 0.0125(2) 0.0047(2) 0.00231(18) 0.00232(19)
Fe3 0.0193(3) 0.0128(2) 0.0137(3) 0.0052(2) 0.00093(18) 0.00164(19)
Cl1 0.0226(4) 0.0321(4) 0.0160(4) 0.0063(3) -0.0001(3) 0.0033(3)
Cl2 0.0213(4) 0.0206(3) 0.0177(4) 0.0062(3) -0.0016(3) 0.0010(3)
Cl3 0.0369(4) 0.0268(4) 0.0176(4) 0.0061(3) 0.0104(3) 0.0132(3)
C1 0.0211(15) 0.0158(13) 0.0158(14) 0.0070(12) 0.0011(12) 0.0060(12)
C2 0.0182(14) 0.0125(13) 0.0187(15) 0.0033(12) 0.0037(12) 0.0039(11)
C3 0.0223(15) 0.0152(14) 0.0208(16) 0.0070(13) 0.0081(12) 0.0026(12)
C4 0.0285(17) 0.0171(14) 0.0217(16) 0.0108(13) 0.0083(13) 0.0052(13)
C5 0.0248(16) 0.0196(15) 0.0190(15) 0.0084(13) 0.0045(13) 0.0082(13)
C6 0.0299(17) 0.0156(14) 0.0196(16) 0.0049(13) -0.0012(13) 0.0030(13)
C7 0.0278(16) 0.0122(13) 0.0226(16) 0.0041(13) 0.0064(13) 0.0065(12)
C8 0.0263(16) 0.0145(14) 0.0266(17) 0.0094(14) -0.0020(13) 0.0033(12)
C9 0.0384(19) 0.0151(14) 0.0220(16) 0.0114(13) 0.0069(14) 0.0058(13)
C10 0.0286(17) 0.0179(15) 0.0302(18) 0.0126(15) 0.0069(14) 0.0015(13)
C11 0.0183(14) 0.0137(13) 0.0193(15) 0.0035(12) 0.0045(12) 0.0029(11)
C12 0.0222(15) 0.0130(13) 0.0168(14) 0.0057(12) 0.0025(12) 0.0052(12)
C13 0.0243(16) 0.0171(14) 0.0181(15) 0.0054(13) 0.0038(12) 0.0081(12)
C14 0.0267(17) 0.0171(14) 0.0197(16) 0.0090(13) 0.0069(13) 0.0035(13)
C15 0.0217(15) 0.0141(13) 0.0193(15) 0.0048(12) 0.0070(12) 0.0015(12)
C16 0.0206(15) 0.0157(14) 0.0305(17) 0.0111(14) 0.0048(13) 0.0023(12)
C17 0.0260(16) 0.0149(14) 0.0194(15) 0.0033(13) -0.0010(13) 0.0025(12)
C18 0.0258(16) 0.0152(14) 0.0226(16) 0.0066(13) 0.0077(13) 0.0062(12)
C19 0.0233(16) 0.0171(14) 0.0255(16) 0.0096(13) 0.0019(13) 0.0061(12)
C20 0.0279(16) 0.0174(14) 0.0234(16) 0.0121(13) 0.0052(13) 0.0046(13)
C21 0.0225(15) 0.0143(13) 0.0114(13) 0.0039(12) -0.0009(11) 0.0013(12)
C22 0.0177(14) 0.0196(15) 0.0152(14) 0.0052(12) -0.0008(11) 0.0028(12)
C23 0.0200(14) 0.0219(15) 0.0176(15) 0.0108(13) 0.0018(12) 0.0002(12)
C24 0.0233(15) 0.0163(14) 0.0220(16) 0.0091(13) -0.0022(13) -0.0040(12)
C25 0.0214(15) 0.0141(14) 0.0211(16) 0.0054(13) -0.0019(12) -0.0001(12)
C26 0.0246(16) 0.0279(17) 0.0233(17) 0.0116(15) 0.0053(13) -0.0019(14)
C27 0.0243(16) 0.0158(14) 0.0221(16) 0.0060(13) 0.0000(13) -0.0019(12)
C28 0.0209(15) 0.0212(15) 0.0152(14) 0.0050(13) -0.0027(12) -0.0033(12)
C29 0.0203(15) 0.0192(15) 0.0246(16) 0.0078(14) -0.0076(13) 0.0000(12)
C30 0.0223(16) 0.0236(16) 0.0292(18) 0.0044(15) 0.0051(14) 0.0014(13)
B2 0.0191(16) 0.0132(15) 0.0196(17) 0.0054(14) 0.0027(13) 0.0051(13)
B3 0.0189(16) 0.0211(17) 0.0118(15) 0.0053(13) 0.0014(12) 0.0042(13)
B1 0.0206(17) 0.0147(15) 0.0163(16) 0.0031(13) -0.0003(13) 0.0057(13)

loop_
_atom_type_symbol
_atom_type_description
_atom_type_scat_dispersion_real
_atom_type_scat_dispersion_imag
_atom_type_scat_source
C C 0.0181 0.0091 'International Tables Vol C Tables 4.2.6.8 and 6.1.1.4'
H H 0.0000 0.0000 'International Tables Vol C Tables 4.2.6.8 and 6.1.1.4'
B B 0.0090 0.0039 'International Tables Vol C Tables 4.2.6.8 and 6.1.1.4'
Cl Cl 0.3639 0.7018 'International Tables Vol C Tables 4.2.6.8 and 6.1.1.4'
Fe Fe -1.1336 3.1974 'International Tables Vol C Tables 4.2.6.8 and 6.1.1.4'

loop_
_geom_angle_atom_site_label_1
_geom_angle_atom_site_label_2
_geom_angle_atom_site_label_3
_geom_angle
_geom_angle_site_symmetry_1
_geom_angle_site_symmetry_3
_geom_angle_publ_flag
C1 Fe1 C2 42.21(12) . . ?
C1 Fe1 C6 122.73(13) . . ?
C2 Fe1 C6 162.06(14) . . ?
C1 Fe1 C7 157.47(13) . . ?
C2 Fe1 C7 157.15(13) . . ?
C6 Fe1 C7 40.43(14) . . ?
C1 Fe1 C5 41.10(13) . . ?
C2 Fe1 C5 69.47(13) . . ?
C6 Fe1 C5 105.24(13) . . ?
C7 Fe1 C5 120.06(14) . . ?
C1 Fe1 C8 160.87(14) . . ?
C2 Fe1 C8 123.28(13) . . ?
C6 Fe1 C8 68.22(13) . . ?
C7 Fe1 C8 40.72(14) . . ?
C5 Fe1 C8 156.89(15) . . ?
C1 Fe1 C10 108.90(14) . . ?
C2 Fe1 C10 126.64(14) . . ?
C6 Fe1 C10 40.75(15) . . ?
C7 Fe1 C10 68.25(14) . . ?
C5 Fe1 C10 122.29(14) . . ?
C8 Fe1 C10 68.09(14) . . ?
C1 Fe1 C3 69.50(13) . . ?
C2 Fe1 C3 40.88(13) . . ?
C6 Fe1 C3 154.62(15) . . ?
C7 Fe1 C3 119.95(14) . . ?
C5 Fe1 C3 68.34(13) . . ?
C8 Fe1 C3 107.55(13) . . ?
C10 Fe1 C3 163.02(14) . . ?
C1 Fe1 C9 125.01(14) . . ?
C2 Fe1 C9 110.36(13) . . ?
C6 Fe1 C9 68.40(14) . . ?
C7 Fe1 C9 68.34(14) . . ?
C5 Fe1 C9 159.78(15) . . ?
C8 Fe1 C9 40.43(15) . . ?
C10 Fe1 C9 40.56(14) . . ?
C3 Fe1 C9 125.62(14) . . ?
C1 Fe1 C4 68.83(13) . . ?
C2 Fe1 C4 68.65(13) . . ?
C6 Fe1 C4 119.08(14) . . ?
C7 Fe1 C4 104.34(14) . . ?
C5 Fe1 C4 40.33(13) . . ?
C8 Fe1 C4 121.90(14) . . ?
C10 Fe1 C4 156.16(14) . . ?
C3 Fe1 C4 40.30(13) . . ?
C9 Fe1 C4 159.70(15) . . ?
C12 Fe2 C11 42.08(12) . . ?
C12 Fe2 C19 158.27(14) . . ?
C11 Fe2 C19 121.63(13) . . ?
C12 Fe2 C18 159.38(13) . . ?
C11 Fe2 C18 157.34(13) . . ?
C19 Fe2 C18 40.48(14) . . ?
C12 Fe2 C20 122.10(14) . . ?
C11 Fe2 C20 107.28(14) . . ?
C19 Fe2 C20 40.51(14) . . ?
C18 Fe2 C20 68.13(14) . . ?
C12 Fe2 C17 123.09(13) . . ?
C11 Fe2 C17 160.77(14) . . ?
C19 Fe2 C17 68.02(13) . . ?
C18 Fe2 C17 40.22(13) . . ?
C20 Fe2 C17 68.32(14) . . ?
C12 Fe2 C16 107.15(13) . . ?
C11 Fe2 C16 124.00(14) . . ?
C19 Fe2 C16 68.10(13) . . ?
C18 Fe2 C16 67.92(14) . . ?
C20 Fe2 C16 40.67(13) . . ?
C17 Fe2 C16 40.57(14) . . ?
C12 Fe2 C13 41.00(13) . . ?
C11 Fe2 C13 69.14(13) . . ?
C19 Fe2 C13 159.51(15) . . ?
C18 Fe2 C13 123.39(13) . . ?
C20 Fe2 C13 158.48(14) . . ?
C17 Fe2 C13 107.69(13) . . ?
C16 Fe2 C13 122.58(14) . . ?
C12 Fe2 C15 69.50(13) . . ?
C11 Fe2 C15 41.04(13) . . ?
C19 Fe2 C15 107.67(13) . . ?
C18 Fe2 C15 121.79(13) . . ?
C20 Fe2 C15 124.11(14) . . ?
C17 Fe2 C15 156.93(15) . . ?
C16 Fe2 C15 160.93(14) . . ?
C13 Fe2 C15 67.95(13) . . ?
C12 Fe2 C14 68.75(13) . . ?
C11 Fe2 C14 68.69(13) . . ?
C19 Fe2 C14 123.84(14) . . ?
C18 Fe2 C14 107.70(14) . . ?
C20 Fe2 C14 160.23(14) . . ?
C17 Fe2 C14 121.85(14) . . ?
C16 Fe2 C14 157.54(14) . . ?
C13 Fe2 C14 40.00(13) . . ?
C15 Fe2 C14 40.29(13) . . ?
C21 Fe3 C22 41.98(12) . . ?
C21 Fe3 C23 69.25(13) . . ?
C22 Fe3 C23 40.75(13) . . ?
C21 Fe3 C30 119.71(14) . . ?
C22 Fe3 C30 156.35(16) . . ?
C23 Fe3 C30 161.22(15) . . ?
C21 Fe3 C29 153.27(13) . . ?
C22 Fe3 C29 162.29(15) . . ?
C23 Fe3 C29 124.24(14) . . ?
C30 Fe3 C29 40.61(16) . . ?
C21 Fe3 C25 41.00(12) . . ?
C22 Fe3 C25 69.32(12) . . ?
C23 Fe3 C25 68.35(13) . . ?
C30 Fe3 C25 106.69(14) . . ?
C29 Fe3 C25 117.82(13) . . ?
C21 Fe3 C28 165.27(13) . . ?
C22 Fe3 C28 126.28(13) . . ?
C23 Fe3 C28 107.39(13) . . ?
C30 Fe3 C28 68.13(14) . . ?
C29 Fe3 C28 40.51(13) . . ?
C25 Fe3 C28 152.44(14) . . ?
C21 Fe3 C26 109.03(14) . . ?
C22 Fe3 C26 122.13(14) . . ?
C23 Fe3 C26 156.50(14) . . ?
C30 Fe3 C26 40.56(15) . . ?
C29 Fe3 C26 68.20(15) . . ?
C25 Fe3 C26 126.66(14) . . ?
C28 Fe3 C26 67.99(14) . . ?
C21 Fe3 C27 128.30(13) . . ?
C22 Fe3 C27 109.57(13) . . ?
C23 Fe3 C27 121.16(14) . . ?
C30 Fe3 C27 68.03(14) . . ?
C29 Fe3 C27 67.93(13) . . ?
C25 Fe3 C27 165.11(15) . . ?
C28 Fe3 C27 40.21(13) . . ?
C26 Fe3 C27 40.44(14) . . ?
C21 Fe3 C24 68.69(13) . . ?
C22 Fe3 C24 68.68(13) . . ?
C23 Fe3 C24 40.53(13) . . ?
C30 Fe3 C24 124.17(14) . . ?
C29 Fe3 C24 105.55(14) . . ?
C25 Fe3 C24 40.28(14) . . ?
C28 Fe3 C24 118.70(14) . . ?
C26 Fe3 C24 162.39(14) . . ?
C27 Fe3 C24 154.25(15) . . ?
C5 C1 C2 107.1(3) . . ?
C5 C1 B1 130.5(3) . . ?
C2 C1 B1 120.6(3) . . ?
C5 C1 Fe1 70.24(17) . . ?
C2 C1 Fe1 69.33(16) . . ?
B1 C1 Fe1 113.6(2) . . ?
C3 C2 C1 107.1(3) . . ?
C3 C2 B2 130.9(3) . . ?
C1 C2 B2 120.3(3) . . ?
C3 C2 Fe1 70.35(17) . . ?
C1 C2 Fe1 68.46(16) . . ?
B2 C2 Fe1 114.7(2) . . ?
C4 C3 C2 108.5(3) . . ?
C4 C3 Fe1 70.26(19) . . ?
C2 C3 Fe1 68.77(17) . . ?
C4 C3 H3 125.7 . . ?
C2 C3 H3 125.7 . . ?
Fe1 C3 H3 125.7 . . ?
C5 C4 C3 108.5(3) . . ?
C5 C4 Fe1 68.96(19) . . ?
C3 C4 Fe1 69.43(19) . . ?
C5 C4 H4 125.7 . . ?
C3 C4 H4 125.7 . . ?
Fe1 C4 H4 125.7 . . ?
C4 C5 C1 108.7(3) . . ?
C4 C5 Fe1 70.71(18) . . ?
C1 C5 Fe1 68.66(18) . . ?
C4 C5 H5 125.6 . . ?
C1 C5 H5 125.6 . . ?
Fe1 C5 H5 125.6 . . ?
C7 C6 C10 108.1(3) . . ?
C7 C6 Fe1 69.82(18) . . ?
C10 C6 Fe1 69.95(19) . . ?
C7 C6 H6 125.9 . . ?
C10 C6 H6 125.9 . . ?
Fe1 C6 H6 125.9 . . ?
C6 C7 C8 108.0(3) . . ?
C6 C7 Fe1 69.75(18) . . ?
C8 C7 Fe1 69.76(17) . . ?
C6 C7 H7 126.0 . . ?
C8 C7 H7 126.0 . . ?
Fe1 C7 H7 126.0 . . ?
C9 C8 C7 108.3(3) . . ?
C9 C8 Fe1 70.20(18) . . ?
C7 C8 Fe1 69.52(18) . . ?
C9 C8 H8 125.8 . . ?
C7 C8 H8 125.8 . . ?
Fe1 C8 H8 125.8 . . ?
C8 C9 C10 107.6(3) . . ?
C8 C9 Fe1 69.37(18) . . ?
C10 C9 Fe1 69.48(19) . . ?
C8 C9 H9 126.2 . . ?
C10 C9 H9 126.2 . . ?
Fe1 C9 H9 126.2 . . ?
C9 C10 C6 108.0(3) . . ?
C9 C10 Fe1 70.0(2) . . ?
C6 C10 Fe1 69.3(2) . . ?
C9 C10 H10 126.0 . . ?
C6 C10 H10 126.0 . . ?
Fe1 C10 H10 126.0 . . ?
C15 C11 C12 107.2(3) . . ?
C15 C11 B1 130.7(3) . . ?
C12 C11 B1 120.4(3) . . ?
C15 C11 Fe2 70.27(17) . . ?
C12 C11 Fe2 68.89(16) . . ?
B1 C11 Fe2 114.5(2) . . ?
C13 C12 C11 106.7(3) . . ?
C13 C12 B2 131.2(3) . . ?
C11 C12 B2 120.3(3) . . ?
C13 C12 Fe2 70.32(17) . . ?
C11 C12 Fe2 69.03(16) . . ?
B2 C12 Fe2 113.5(2) . . ?
C14 C13 C12 109.2(3) . . ?
C14 C13 Fe2 70.62(19) . . ?
C12 C13 Fe2 68.68(18) . . ?
C14 C13 H13 125.4 . . ?
C12 C13 H13 125.4 . . ?
Fe2 C13 H13 125.4 . . ?
C13 C14 C15 108.4(3) . . ?
C13 C14 Fe2 69.39(19) . . ?
C15 C14 Fe2 69.3(2) . . ?
C13 C14 H14 125.8 . . ?
C15 C14 H14 125.8 . . ?
Fe2 C14 H14 125.8 . . ?
C14 C15 C11 108.4(3) . . ?
C14 C15 Fe2 70.42(18) . . ?
C11 C15 Fe2 68.69(17) . . ?
C14 C15 H15 125.8 . . ?
C11 C15 H15 125.8 . . ?
Fe2 C15 H15 125.8 . . ?
C17 C16 C20 107.9(3) . . ?
C17 C16 Fe2 69.6(2) . . ?
C20 C16 Fe2 69.57(19) . . ?
C17 C16 H16 126.1 . . ?
C20 C16 H16 126.1 . . ?
Fe2 C16 H16 126.1 . . ?
C18 C17 C16 108.0(3) . . ?
C18 C17 Fe2 69.72(18) . . ?
C16 C17 Fe2 69.81(18) . . ?
C18 C17 H17 126.0 . . ?
C16 C17 H17 126.0 . . ?
Fe2 C17 H17 126.0 . . ?
C17 C18 C19 108.3(3) . . ?
C17 C18 Fe2 70.06(18) . . ?
C19 C18 Fe2 69.54(17) . . ?
C17 C18 H18 125.8 . . ?
C19 C18 H18 125.8 . . ?
Fe2 C18 H18 125.8 . . ?
C18 C19 C20 108.3(3) . . ?
C18 C19 Fe2 69.98(18) . . ?
C20 C19 Fe2 70.13(18) . . ?
C18 C19 H19 125.8 . . ?
C20 C19 H19 125.8 . . ?
Fe2 C19 H19 125.8 . . ?
C19 C20 C16 107.5(3) . . ?
C19 C20 Fe2 69.36(19) . . ?
C16 C20 Fe2 69.76(19) . . ?
C19 C20 H20 126.3 . . ?
C16 C20 H20 126.3 . . ?
Fe2 C20 H20 126.3 . . ?
C25 C21 C22 107.1(3) . . ?
C25 C21 B3 131.0(3) . . ?
C22 C21 B3 121.3(3) . . ?
C25 C21 Fe3 69.93(17) . . ?
C22 C21 Fe3 69.16(16) . . ?
B3 C21 Fe3 118.9(2) . . ?
C23 C22 C21 107.1(3) . . ?
C23 C22 B3 132.3(3) . 2_766 ?
C21 C22 B3 119.6(3) . 2_766 ?
C23 C22 Fe3 69.75(17) . . ?
C21 C22 Fe3 68.86(16) . . ?
B3 C22 Fe3 117.1(2) 2_766 . ?
C22 C23 C24 109.0(3) . . ?
C22 C23 Fe3 69.50(18) . . ?
C24 C23 Fe3 70.51(19) . . ?
C22 C23 H23 125.5 . . ?
C24 C23 H23 125.5 . . ?
Fe3 C23 H23 125.5 . . ?
C25 C24 C23 108.1(3) . . ?
C25 C24 Fe3 69.23(18) . . ?
C23 C24 Fe3 68.96(19) . . ?
C25 C24 H24 125.9 . . ?
C23 C24 H24 125.9 . . ?
Fe3 C24 H24 125.9 . . ?
C24 C25 C21 108.8(3) . . ?
C24 C25 Fe3 70.50(18) . . ?
C21 C25 Fe3 69.08(17) . . ?
C24 C25 H25 125.6 . . ?
C21 C25 H25 125.6 . . ?
Fe3 C25 H25 125.6 . . ?
C30 C26 C27 107.5(3) . . ?
C30 C26 Fe3 69.0(2) . . ?
C27 C26 Fe3 69.8(2) . . ?
C30 C26 H26 126.3 . . ?
C27 C26 H26 126.3 . . ?
Fe3 C26 H26 126.3 . . ?
C28 C27 C26 108.2(3) . . ?
C28 C27 Fe3 69.59(18) . . ?
C26 C27 Fe3 69.73(19) . . ?
C28 C27 H27 125.9 . . ?
C26 C27 H27 125.9 . . ?
Fe3 C27 H27 125.9 . . ?
C27 C28 C29 108.1(3) . . ?
C27 C28 Fe3 70.20(18) . . ?
C29 C28 Fe3 69.35(17) . . ?
C27 C28 H28 125.9 . . ?
C29 C28 H28 125.9 . . ?
Fe3 C28 H28 125.9 . . ?
C30 C29 C28 108.0(3) . . ?
C30 C29 Fe3 69.67(19) . . ?
C28 C29 Fe3 70.14(18) . . ?
C30 C29 H29 126.0 . . ?
C28 C29 H29 126.0 . . ?
Fe3 C29 H29 126.0 . . ?
C29 C30 C26 108.2(3) . . ?
C29 C30 Fe3 69.72(19) . . ?
C26 C30 Fe3 70.4(2) . . ?
C29 C30 H30 125.9 . . ?
C26 C30 H30 125.9 . . ?
Fe3 C30 H30 125.9 . . ?
C12 B2 C2 119.4(3) . . ?
C12 B2 Cl2 120.0(3) . . ?
C2 B2 Cl2 120.6(3) . . ?
C21 B3 C22 119.2(3) . 2_766 ?
C21 B3 Cl3 120.0(2) . . ?
C22 B3 Cl3 120.9(3) 2_766 . ?
C1 B1 C11 119.0(3) . . ?
C1 B1 Cl1 120.6(3) . . ?
C11 B1 Cl1 120.4(3) . . ?

loop_
_geom_bond_atom_site_label_1
_geom_bond_atom_site_label_2
_geom_bond_distance
_geom_bond_site_symmetry_2
_geom_bond_publ_flag
Fe1 C1 2.026(3) . ?
Fe1 C2 2.038(3) . ?
Fe1 C6 2.045(3) . ?
Fe1 C7 2.046(3) . ?
Fe1 C5 2.047(3) . ?
Fe1 C8 2.049(3) . ?
Fe1 C10 2.054(4) . ?
Fe1 C3 2.059(3) . ?
Fe1 C9 2.060(3) . ?
Fe1 C4 2.070(3) . ?
Fe2 C12 2.037(3) . ?
Fe2 C11 2.039(3) . ?
Fe2 C19 2.046(3) . ?
Fe2 C18 2.051(3) . ?
Fe2 C20 2.056(3) . ?
Fe2 C17 2.056(3) . ?
Fe2 C16 2.058(3) . ?
Fe2 C13 2.059(3) . ?
Fe2 C15 2.060(3) . ?
Fe2 C14 2.075(3) . ?
Fe3 C21 2.039(3) . ?
Fe3 C22 2.043(3) . ?
Fe3 C23 2.047(3) . ?
Fe3 C30 2.047(4) . ?
Fe3 C29 2.048(3) . ?
Fe3 C25 2.050(3) . ?
Fe3 C28 2.059(3) . ?
Fe3 C26 2.065(4) . ?
Fe3 C27 2.067(3) . ?
Fe3 C24 2.067(3) . ?
Cl1 B1 1.783(3) . ?
Cl2 B2 1.784(3) . ?
Cl3 B3 1.781(4) . ?
C1 C5 1.430(5) . ?
C1 C2 1.463(4) . ?
C1 B1 1.526(5) . ?
C2 C3 1.431(5) . ?
C2 B2 1.533(5) . ?
C3 C4 1.423(5) . ?
C3 H3 1.0000 . ?
C4 C5 1.420(5) . ?
C4 H4 1.0000 . ?
C5 H5 1.0000 . ?
C6 C7 1.414(5) . ?
C6 C10 1.427(5) . ?
C6 H6 1.0000 . ?
C7 C8 1.425(5) . ?
C7 H7 1.0000 . ?
C8 C9 1.420(5) . ?
C8 H8 1.0000 . ?
C9 C10 1.426(5) . ?
C9 H9 1.0000 . ?
C10 H10 1.0000 . ?
C11 C15 1.437(5) . ?
C11 C12 1.463(4) . ?
C11 B1 1.543(5) . ?
C12 C13 1.434(5) . ?
C12 B2 1.528(5) . ?
C13 C14 1.414(5) . ?
C13 H13 1.0000 . ?
C14 C15 1.424(5) . ?
C14 H14 1.0000 . ?
C15 H15 1.0000 . ?
C16 C17 1.426(5) . ?
C16 C20 1.430(5) . ?
C16 H16 1.0000 . ?
C17 C18 1.412(5) . ?
C17 H17 1.0000 . ?
C18 C19 1.417(5) . ?
C18 H18 1.0000 . ?
C19 C20 1.420(5) . ?
C19 H19 1.0000 . ?
C20 H20 1.0000 . ?
C21 C25 1.432(4) . ?
C21 C22 1.462(4) . ?
C21 B3 1.526(5) . ?
C22 C23 1.424(5) . ?
C22 B3 1.534(4) 2_766 ?
C23 C24 1.425(5) . ?
C23 H23 1.0000 . ?
C24 C25 1.418(5) . ?
C24 H24 1.0000 . ?
C25 H25 1.0000 . ?
C26 C30 1.426(5) . ?
C26 C27 1.428(5) . ?
C26 H26 1.0000 . ?
C27 C28 1.418(5) . ?
C27 H27 1.0000 . ?
C28 C29 1.422(5) . ?
C28 H28 1.0000 . ?
C29 C30 1.421(5) . ?
C29 H29 1.0000 . ?
C30 H30 1.0000 . ?
B3 C22 1.534(5) 2_766 ?
